data_2211368
loop_
_publ_author_name
'Wagner, Pawe\/l'
'Officer, David L.'
'Kubicki, Maciej'

_publ_section_title
;
 A flip-disorder in the structure of
 3-[2-(anthracen-9-yl)ethenyl]thiophene
;
_journal_coeditor_code DN2092
_journal_issue 12
_journal_name_full 'Acta Crystallographica Section E'
_journal_page_first o5745
_journal_page_last o5747
_journal_paper_doi 10.1107/S1600536806048586
_journal_volume 62
_journal_year 2006
_chemical_formula_iupac 'C20 H14 S'
_chemical_formula_moiety 'C20 H14 S'
_chemical_formula_sum 'C20 H14 S'
_chemical_formula_weight 286.37
_chemical_name_systematic
;
3-[2-(anthracen-9-yl)ethenyl]thiophene
;
_space_group_IT_number 14
_symmetry_cell_setting monoclinic
_symmetry_space_group_name_Hall '-P 2ybc'
_symmetry_space_group_name_H-M 'P 1 21/c 1'
_atom_sites_solution_hydrogens geom
_atom_sites_solution_primary direct
_atom_sites_solution_secondary difmap
_audit_creation_method SHELXL-97
_cell_angle_alpha 90.00
_cell_angle_beta 98.478(14)
_cell_angle_gamma 90.00
_cell_formula_units_Z 4
_cell_length_a 5.4991(9)
_cell_length_b 23.968(4)
_cell_length_c 10.9768(18)
_cell_measurement_reflns_used 1986
_cell_measurement_temperature 100.0(10)
_cell_measurement_theta_max 28.9128
_cell_measurement_theta_min 2.5213
_cell_volume 1431.0(4)
_computing_cell_refinement 'CrysAlis RED (Oxford Diffraction, 2006)'
_computing_data_collection 'CrysAlis CCD (Oxford Diffraction, 2006)'
_computing_data_reduction 'CrysAlis RED'
_computing_molecular_graphics 'Stereochemical Workstation Operation Manual (Siemens, 1989)'
_computing_publication_material SHELXL97
_computing_structure_refinement 'SHELXL97 (Sheldrick, 1997)'
_computing_structure_solution 'SHELXS97 (Sheldrick, 1997)'
_diffrn_ambient_temperature 100.0(10)
_diffrn_measured_fraction_theta_full 0.970
_diffrn_measured_fraction_theta_max 0.964
_diffrn_measurement_device_type 'Kuma KM-4-CCD four-circle'
_diffrn_measurement_method \w
_diffrn_radiation_monochromator graphite
_diffrn_radiation_source 'fine-focus sealed tube'
_diffrn_radiation_type MoK\a
_diffrn_radiation_wavelength 0.71073
_diffrn_reflns_av_R_equivalents 0.0736
_diffrn_reflns_av_sigmaI/netI 0.1194
_diffrn_reflns_limit_h_max 6
_diffrn_reflns_limit_h_min -6
_diffrn_reflns_limit_k_max 29
_diffrn_reflns_limit_k_min -29
_diffrn_reflns_limit_l_max 11
_diffrn_reflns_limit_l_min -13
_diffrn_reflns_number 6934
_diffrn_reflns_theta_full 25.00
_diffrn_reflns_theta_max 26.00
_diffrn_reflns_theta_min 3.40
_exptl_absorpt_coefficient_mu 0.215
_exptl_absorpt_correction_type none
_exptl_crystal_colour colourless
_exptl_crystal_density_diffrn 1.329
_exptl_crystal_density_method 'not measured'
_exptl_crystal_description block
_exptl_crystal_F_000 600
_exptl_crystal_size_max 0.3
_exptl_crystal_size_mid 0.07
_exptl_crystal_size_min 0.05
_refine_diff_density_max 0.310
_refine_diff_density_min -0.324
_refine_ls_extinction_method none
_refine_ls_goodness_of_fit_ref 0.987
_refine_ls_hydrogen_treatment constr
_refine_ls_matrix_type full
_refine_ls_number_parameters 197
_refine_ls_number_reflns 2710
_refine_ls_number_restraints 0
_refine_ls_restrained_S_all 0.987
_refine_ls_R_factor_all 0.1262
_refine_ls_R_factor_gt 0.0603
_refine_ls_shift/su_max 0.001
_refine_ls_shift/su_mean 0.000
_refine_ls_structure_factor_coef Fsqd
_refine_ls_weighting_details 'calc w=1/[\s^2^(Fo^2^)+(0.04P)^2^] where P=(Fo^2^+2Fc^2^)/3'
_refine_ls_weighting_scheme calc
_refine_ls_wR_factor_gt 0.1007
_refine_ls_wR_factor_ref 0.1099
_reflns_number_gt 1419
_reflns_number_total 2710
_reflns_threshold_expression I>2\s(I)
_cod_data_source_file dn2092.cif
_cod_data_source_block I
_cod_original_sg_symbol_H-M 'P 21/c'
_cod_database_code 2211368
_cod_database_fobs_code 2211368

loop_
_symmetry_equiv_pos_as_xyz
'x, y, z'
'-x, y+1/2, -z+1/2'
'-x, -y, -z'
'x, -y-1/2, z-1/2'

loop_
_atom_site_type_symbol
_atom_site_label
_atom_site_fract_x
_atom_site_fract_y
_atom_site_fract_z
_atom_site_U_iso_or_equiv
_atom_site_adp_type
_atom_site_calc_flag
_atom_site_refinement_flags
_atom_site_occupancy
_atom_site_disorder_assembly
_atom_site_disorder_group
S S13 0.0097(8) 0.04639(19) 0.6482(4) 0.0203(6) Uani d P 0.689(3) A 1
C C17 0.248(5) 0.0658(11) 0.557(2) 0.0502(12) Uani d P 0.689(3) A 1
H H17 0.3513 0.0413 0.5200 0.060 Uiso calc PR 0.689(3) A 1
S S17 0.252(3) 0.0583(6) 0.5632(14) 0.0502(12) Uani d P 0.311(3) A 2
C C13 0.029(7) 0.0514(17) 0.643(3) 0.0203(6) Uani d P 0.311(3) A 2
H H13 -0.0335 0.0173 0.6694 0.024 Uiso calc PR 0.311(3) A 2
C C14 -0.0670(5) 0.11218(12) 0.6675(2) 0.0286(8) Uani d . 1 . .
H H14 -0.1961 0.1224 0.7118 0.034 Uiso calc R 1 A 1
C C15 0.0707(5) 0.15122(12) 0.6144(2) 0.0219(7) Uani d . 1 A .
C C16 0.2485(5) 0.12428(12) 0.5538(2) 0.0223(7) Uani d . 1 . .
H H16 0.3613 0.1446 0.5132 0.027 Uiso calc R 1 A 1
C C12 0.0325(5) 0.21124(12) 0.6215(2) 0.0249(7) Uani d . 1 . .
H H12 -0.1068 0.2231 0.6566 0.030 Uiso calc R 1 A .
C C11 0.1716(5) 0.25112(12) 0.5841(2) 0.0235(7) Uani d . 1 A .
H H11 0.3097 0.2397 0.5476 0.028 Uiso calc R 1 . .
C C1 0.4565(5) 0.43483(11) 0.7597(2) 0.0225(7) Uani d . 1 A .
H H1 0.4370 0.4740 0.7668 0.027 Uiso calc R 1 . .
C C2 0.6556(5) 0.40997(12) 0.8238(2) 0.0256(7) Uani d . 1 . .
H H2 0.7742 0.4317 0.8747 0.031 Uiso calc R 1 . .
C C3 0.6885(5) 0.35094(12) 0.8153(2) 0.0254(7) Uani d . 1 . .
H H3 0.8292 0.3336 0.8602 0.030 Uiso calc R 1 . .
C C4 0.5185(5) 0.31972(12) 0.7428(2) 0.0229(7) Uani d . 1 . .
H H4 0.5412 0.2805 0.7393 0.027 Uiso calc R 1 . .
C C4A 0.3064(5) 0.34417(12) 0.6718(2) 0.0200(7) Uani d . 1 A .
C C5 0.1304(5) 0.31238(11) 0.5943(2) 0.0197(7) Uani d . 1 . .
C C5A -0.0778(5) 0.33852(12) 0.5252(2) 0.0203(7) Uani d . 1 A .
C C6 -0.2630(5) 0.30907(12) 0.4459(2) 0.0224(7) Uani d . 1 . .
H H6 -0.2442 0.2700 0.4353 0.027 Uiso calc R 1 A .
C C7 -0.4648(5) 0.33474(12) 0.3850(2) 0.0250(8) Uani d . 1 A .
H H7 -0.5856 0.3136 0.3340 0.030 Uiso calc R 1 . .
C C8 -0.4963(5) 0.39327(12) 0.3973(2) 0.0258(8) Uani d . 1 . .
H H8 -0.6384 0.4112 0.3552 0.031 Uiso calc R 1 A .
C C9 -0.3216(5) 0.42337(12) 0.4697(2) 0.0245(7) Uani d . 1 A .
H H9 -0.3423 0.4626 0.4761 0.029 Uiso calc R 1 . .
C C9A -0.1088(5) 0.39787(12) 0.5362(2) 0.0205(7) Uani d . 1 . .
C C10 0.0677(5) 0.42868(11) 0.6134(2) 0.0231(7) Uani d . 1 A .
H H10 0.0464 0.4678 0.6197 0.028 Uiso calc R 1 . .
C C1A 0.2740(5) 0.40376(11) 0.6813(2) 0.0200(7) Uani d . 1 . .

loop_
_atom_site_aniso_label
_atom_site_aniso_U_11
_atom_site_aniso_U_22
_atom_site_aniso_U_33
_atom_site_aniso_U_12
_atom_site_aniso_U_13
_atom_site_aniso_U_23
S13 0.0211(9) 0.0181(11) 0.0207(6) -0.0032(7) -0.0003(5) 0.0015(6)
C17 0.0480(13) 0.063(3) 0.0364(17) -0.011(2) -0.0036(12) 0.0106(19)
S17 0.0480(13) 0.063(3) 0.0364(17) -0.011(2) -0.0036(12) 0.0106(19)
C13 0.0211(9) 0.0181(11) 0.0207(6) -0.0032(7) -0.0003(5) 0.0015(6)
C14 0.026(2) 0.037(2) 0.0199(15) -0.0048(15) -0.0041(14) 0.0009(14)
C15 0.0235(19) 0.0225(17) 0.0164(14) 0.0025(15) -0.0077(13) 0.0014(13)
C16 0.0192(18) 0.0225(18) 0.0236(15) -0.0041(14) -0.0027(13) 0.0000(13)
C12 0.0213(19) 0.0299(19) 0.0228(16) 0.0049(15) 0.0009(14) 0.0032(14)
C11 0.0179(19) 0.032(2) 0.0191(15) -0.0010(15) -0.0022(13) -0.0023(13)
C1 0.0224(19) 0.0228(18) 0.0227(15) -0.0036(15) 0.0042(14) -0.0027(13)
C2 0.027(2) 0.029(2) 0.0205(15) -0.0075(15) 0.0023(15) -0.0056(14)
C3 0.0199(19) 0.036(2) 0.0185(15) -0.0019(15) -0.0027(14) 0.0011(13)
C4 0.0218(19) 0.0246(18) 0.0223(15) 0.0003(15) 0.0033(14) 0.0015(14)
C4A 0.0195(19) 0.0243(18) 0.0162(15) -0.0022(15) 0.0032(13) 0.0013(13)
C5 0.0206(19) 0.0203(18) 0.0185(14) -0.0033(14) 0.0039(13) -0.0001(13)
C5A 0.0177(19) 0.0262(19) 0.0173(15) -0.0017(14) 0.0033(14) -0.0012(12)
C6 0.0224(19) 0.0267(18) 0.0179(14) 0.0001(15) 0.0022(14) 0.0018(13)
C7 0.025(2) 0.033(2) 0.0167(15) -0.0024(15) 0.0003(14) 0.0010(13)
C8 0.023(2) 0.034(2) 0.0194(15) 0.0040(15) 0.0019(15) 0.0036(13)
C9 0.025(2) 0.0272(18) 0.0222(15) 0.0033(15) 0.0068(15) 0.0041(14)
C9A 0.0201(18) 0.0253(18) 0.0167(14) 0.0003(14) 0.0042(13) 0.0019(13)
C10 0.027(2) 0.0212(17) 0.0229(15) -0.0001(15) 0.0083(15) -0.0011(13)
C1A 0.0212(19) 0.0228(18) 0.0163(15) -0.0022(15) 0.0038(14) -0.0003(13)

loop_
_atom_type_symbol
_atom_type_description
_atom_type_scat_dispersion_real
_atom_type_scat_dispersion_imag
_atom_type_scat_source
C C 0.0033 0.0016 'International Tables Vol C Tables 4.2.6.8 and 6.1.1.4'
H H 0.0000 0.0000 'International Tables Vol C Tables 4.2.6.8 and 6.1.1.4'
S S 0.1246 0.1234 'International Tables Vol C Tables 4.2.6.8 and 6.1.1.4'

loop_
_geom_angle_atom_site_label_1
_geom_angle_atom_site_label_2
_geom_angle_atom_site_label_3
_geom_angle
C14 S13 C17 92.6(8)
C16 C17 S13 105.9(17)
C16 C17 H17 127.1
S13 C17 H17 127.1
C16 S17 C13 97.6(17)
C14 C13 S17 107(2)
C14 C13 H13 126.3
S17 C13 H13 126.3
C15 C14 C13 109.4(14)
C15 C14 S13 115.1(3)
C15 C14 H14 122.4
C13 C14 H14 128.2
S13 C14 H14 122.4
C14 C15 C16 110.3(3)
C14 C15 C12 123.5(3)
C16 C15 C12 126.1(3)
C17 C16 C15 116.0(12)
C15 C16 S17 115.3(6)
C17 C16 H16 122.0
C15 C16 H16 122.0
S17 C16 H16 122.7
C11 C12 C15 126.9(3)
C11 C12 H12 116.6
C15 C12 H12 116.6
C12 C11 C5 125.8(3)
C12 C11 H11 117.1
C5 C11 H11 117.1
C2 C1 C1A 121.8(3)
C2 C1 H1 119.1
C1A C1 H1 119.1
C1 C2 C3 120.2(3)
C1 C2 H2 119.9
C3 C2 H2 119.9
C4 C3 C2 120.0(3)
C4 C3 H3 120.0
C2 C3 H3 120.0
C3 C4 C4A 121.9(3)
C3 C4 H4 119.0
C4A C4 H4 119.0
C5 C4A C4 122.6(3)
C5 C4A C1A 119.7(3)
C4 C4A C1A 117.7(2)
C4A C5 C5A 120.6(3)
C4A C5 C11 118.5(2)
C5A C5 C11 120.9(2)
C5 C5A C6 123.6(3)
C5 C5A C9A 119.1(3)
C6 C5A C9A 117.2(3)
C7 C6 C5A 122.4(3)
C7 C6 H6 118.8
C5A C6 H6 118.8
C6 C7 C8 120.2(3)
C6 C7 H7 119.9
C8 C7 H7 119.9
C9 C8 C7 119.5(3)
C9 C8 H8 120.2
C7 C8 H8 120.2
C8 C9 C9A 121.9(3)
C8 C9 H9 119.0
C9A C9 H9 119.0
C10 C9A C9 121.9(3)
C10 C9A C5A 119.4(3)
C9 C9A C5A 118.7(3)
C1A C10 C9A 122.2(3)
C1A C10 H10 118.9
C9A C10 H10 118.9
C10 C1A C1 122.8(3)
C10 C1A C4A 118.9(2)
C1 C1A C4A 118.4(3)

loop_
_geom_bond_atom_site_label_1
_geom_bond_atom_site_label_2
_geom_bond_distance
S13 C14 1.654(6)
S13 C17 1.82(3)
C17 C16 1.40(2)
C17 H17 0.9500
S17 C16 1.585(16)
S17 C13 1.62(4)
C13 C14 1.59(4)
C13 H13 0.9500
C14 C15 1.385(4)
C14 H14 0.9500
C15 C16 1.417(4)
C15 C12 1.458(4)
C16 H16 0.9500
C12 C11 1.327(4)
C12 H12 0.9500
C11 C5 1.492(4)
C11 H11 0.9500
C1 C2 1.349(4)
C1 C1A 1.431(4)
C1 H1 0.9500
C2 C3 1.431(4)
C2 H2 0.9500
C3 C4 1.359(4)
C3 H3 0.9500
C4 C4A 1.430(4)
C4 H4 0.9500
C4A C5 1.414(4)
C4A C1A 1.445(3)
C5 C5A 1.422(3)
C5A C6 1.426(4)
C5A C9A 1.440(4)
C6 C7 1.356(3)
C6 H6 0.9500
C7 C8 1.422(4)
C7 H7 0.9500
C8 C9 1.360(4)
C8 H8 0.9500
C9 C9A 1.422(4)
C9 H9 0.9500
C9A C10 1.401(4)
C10 C1A 1.396(4)
C10 H10 0.9500

loop_
_geom_hbond_atom_site_label_D
_geom_hbond_atom_site_label_H
_geom_hbond_atom_site_label_A
_geom_hbond_site_symmetry_A
_geom_hbond_distance_DH
_geom_hbond_distance_HA
_geom_hbond_distance_DA
_geom_hbond_angle_DHA
C2 H2 S13 2_656 0.95 3.02 3.742(6) 134.0
C8 H8 S13 4_465 0.95 2.94 3.841(5) 158.9
C2 H2 S17 4_666 0.95 3.11 3.963(16) 151.0
C14 H14 Cg4 4_465 0.95 2.86 3.632 140
C8 H8 Cg1 4_566 0.95 2.88 3.589 132

loop_
_geom_torsion_atom_site_label_1
_geom_torsion_atom_site_label_2
_geom_torsion_atom_site_label_3
_geom_torsion_atom_site_label_4
_geom_torsion
C14 S13 C17 C16 1.6(13)
C16 S17 C13 C14 0(2)
S17 C13 C14 C15 0(2)
C17 S13 C14 C15 -1.2(8)
C13 C14 C15 C16 1.0(15)
S13 C14 C15 C16 0.4(3)
C13 C14 C15 C12 -179.2(15)
S13 C14 C15 C12 -179.7(3)
S13 C17 C16 C15 -1.7(16)
C14 C15 C16 C17 1.0(12)
C12 C15 C16 C17 -178.9(11)
C14 C15 C16 S17 -1.3(7)
C12 C15 C16 S17 178.9(7)
C13 S17 C16 C15 1.0(15)
C14 C15 C12 C11 172.7(3)
C16 C15 C12 C11 -7.5(5)
C15 C12 C11 C5 -179.0(2)
C1A C1 C2 C3 -0.4(4)
C1 C2 C3 C4 -0.2(4)
C2 C3 C4 C4A 1.2(4)
C3 C4 C4A C5 178.8(3)
C3 C4 C4A C1A -1.4(4)
C4 C4A C5 C5A -180.0(2)
C1A C4A C5 C5A 0.3(4)
C4 C4A C5 C11 -1.6(4)
C1A C4A C5 C11 178.6(2)
C12 C11 C5 C4A 114.7(3)
C12 C11 C5 C5A -66.9(4)
C4A C5 C5A C6 -179.7(2)
C11 C5 C5A C6 2.0(4)
C4A C5 C5A C9A -0.7(3)
C11 C5 C5A C9A -179.0(2)
C5 C5A C6 C7 177.2(3)
C9A C5A C6 C7 -1.8(4)
C5A C6 C7 C8 1.1(4)
C6 C7 C8 C9 0.5(4)
C7 C8 C9 C9A -1.3(4)
C8 C9 C9A C10 -178.2(3)
C8 C9 C9A C5A 0.5(4)
C5 C5A C9A C10 0.7(3)
C6 C5A C9A C10 179.8(2)
C5 C5A C9A C9 -178.0(2)
C6 C5A C9A C9 1.0(3)
C9 C9A C10 C1A 178.4(2)
C5A C9A C10 C1A -0.4(4)
C9A C10 C1A C1 179.5(2)
C9A C10 C1A C4A -0.1(4)
C2 C1 C1A C10 -179.4(3)
C2 C1 C1A C4A 0.1(4)
C5 C4A C1A C10 0.1(4)
C4 C4A C1A C10 -179.7(2)
C5 C4A C1A C1 -179.5(2)
C4 C4A C1A C1 0.8(3)
